data_7710388
loop_
_publ_author_name
'Li, Cheng'
'Jiang, Hengyu'
'Kang, Runkun'
'Wang, Jilei'
'Mei, Hua'
'Xu, Yan'

_publ_section_title
;
 An Isolated Doughnut-like Molybdenum(V) Cobalto-phosphate Cluster
 Displaying Excellent Photocatalytic Performance for Carbon Dioxide
 Conversion
;
_journal_name_full 'Dalton Transactions'
_journal_paper_doi 10.1039/D2DT01276F
_journal_year 2022
_chemical_formula_sum 'C22 H145 Co17 Mo16 N2 O183 P25'
_chemical_formula_weight 6677.49
_space_group_crystal_system monoclinic
_space_group_IT_number 15
_space_group_name_Hall '-C 2yc'
_space_group_name_H-M_alt 'C 1 2/c 1'
_atom_sites_solution_hydrogens mixed
_audit_creation_method SHELXL-2018/3
_audit_update_record
;
2022-05-16 deposited with the CCDC.	2022-05-31 downloaded from the CCDC.
;
_cell_angle_alpha 90
_cell_angle_beta 100.038(7)
_cell_angle_gamma 90
_cell_formula_units_Z 4
_cell_length_a 33.455(12)
_cell_length_b 20.185(12)
_cell_length_c 30.076(13)
_cell_measurement_reflns_used 6898
_cell_measurement_temperature 296(2)
_cell_measurement_theta_max 25.6375
_cell_measurement_theta_min 2.283
_cell_volume 19999(16)
_computing_cell_refinement 'SAINT (Bruker, 2005)'
_computing_data_collection 'APEX2 (Bruker, 2005)'
_computing_data_reduction SAINT
_computing_molecular_graphics SHELXTL
_computing_publication_material SHELXTL
_computing_structure_refinement 'SHELXL-2018/3 (Sheldrick, 2018)'
_computing_structure_solution 'SHELXT 2014/5 (Sheldrick, 2014)'
_diffrn_ambient_temperature 296(2)
_diffrn_measured_fraction_theta_full 0.998
_diffrn_measured_fraction_theta_max 0.998
_diffrn_measurement_device_type 'Bruker Apex2 CCD'
_diffrn_measurement_method '\w scans'
_diffrn_radiation_type MoK\a
_diffrn_radiation_wavelength 0.71073
_diffrn_reflns_av_R_equivalents 0.1424
_diffrn_reflns_av_unetI/netI 0.1215
_diffrn_reflns_Laue_measured_fraction_full 0.998
_diffrn_reflns_Laue_measured_fraction_max 0.998
_diffrn_reflns_limit_h_max 39
_diffrn_reflns_limit_h_min -39
_diffrn_reflns_limit_k_max 24
_diffrn_reflns_limit_k_min -24
_diffrn_reflns_limit_l_max 35
_diffrn_reflns_limit_l_min -35
_diffrn_reflns_number 69944
_diffrn_reflns_point_group_measured_fraction_full 0.998
_diffrn_reflns_point_group_measured_fraction_max 0.998
_diffrn_reflns_theta_full 25.025
_diffrn_reflns_theta_max 25.025
_diffrn_reflns_theta_min 1.183
_exptl_absorpt_coefficient_mu 2.655
_exptl_absorpt_correction_T_max 0.848
_exptl_absorpt_correction_T_min 0.812
_exptl_absorpt_correction_type multi-scan
_exptl_crystal_colour yellow-brown
_exptl_crystal_density_diffrn 2.218
_exptl_crystal_description block
_exptl_crystal_F_000 13044
_exptl_crystal_size_max 0.14
_exptl_crystal_size_mid 0.12
_exptl_crystal_size_min 0.11
_refine_diff_density_max 1.439
_refine_diff_density_min -1.111
_refine_diff_density_rms 0.192
_refine_ls_extinction_method none
_refine_ls_goodness_of_fit_ref 1.007
_refine_ls_hydrogen_treatment mixed
_refine_ls_matrix_type full
_refine_ls_number_parameters 1246
_refine_ls_number_reflns 17629
_refine_ls_number_restraints 298
_refine_ls_restrained_S_all 1.019
_refine_ls_R_factor_all 0.1246
_refine_ls_R_factor_gt 0.0625
_refine_ls_shift/su_max 0.001
_refine_ls_shift/su_mean 0.000
_refine_ls_structure_factor_coef Fsqd
_refine_ls_weighting_details 'w=1/[\s^2^(Fo^2^)+(0.0686P)^2^] where P=(Fo^2^+2Fc^2^)/3'
_refine_ls_weighting_scheme calc
_refine_ls_wR_factor_gt 0.1355
_refine_ls_wR_factor_ref 0.1508
_reflns_Friedel_coverage 0.000
_reflns_number_gt 10138
_reflns_number_total 17629
_reflns_threshold_expression 'I > 2\s(I)'
_cod_data_source_file d2dt01276f2.cif
_cod_data_source_block krk-18_sq
_cod_original_sg_symbol_H-M 'C 2/c'
_cod_database_code 7710388
_shelx_shelxl_version_number 2018/3
_shelx_space_group_comment
;
The symmetry employed for this shelxl refinement is uniquely defined
by the following loop, which should always be used as a source of
symmetry information in preference to the above space-group names.
They are only intended as comments.
;
_shelx_estimated_absorpt_t_min 0.812
_shelx_estimated_absorpt_t_max 0.848
_exptl_absorpt_special_details '(SADABS; Sheldrick, 2003)'
_platon_squeeze_special_details
;
Some water molecules removed by SQUEEZE in the refinement. 
According to the elemental and TG analysis, 
8[H2O] per formula unit were removed.
;

loop_
_space_group_symop_operation_xyz
'x, y, z'
'-x, y, -z+1/2'
'x+1/2, y+1/2, z'
'-x+1/2, y+1/2, -z+1/2'
'-x, -y, -z'
'x, -y, z-1/2'
'-x+1/2, -y+1/2, -z'
'x+1/2, -y+1/2, z-1/2'

loop_
_atom_site_label
_atom_site_type_symbol
_atom_site_fract_x
_atom_site_fract_y
_atom_site_fract_z
_atom_site_U_iso_or_equiv
_atom_site_adp_type
_atom_site_occupancy
_atom_site_site_symmetry_order
_atom_site_calc_flag
_atom_site_refinement_flags_posn
_atom_site_refinement_flags_adp
_atom_site_refinement_flags_occupancy
_atom_site_disorder_assembly
_atom_site_disorder_group
Mo1 Mo 0.22821(3) 0.39667(4) 0.34007(3) 0.0245(2) Uani 1 1 d . . . . .
Mo2 Mo 0.36808(3) 0.45855(4) 0.51716(3) 0.0252(2) Uani 1 1 d . . . . .
Mo3 Mo 0.23076(3) 0.41917(4) 0.64076(3) 0.0252(2) Uani 1 1 d . . . . .
Mo4 Mo 0.27700(3) 0.52136(4) 0.66325(3) 0.0274(2) Uani 1 1 d . . . . .
Mo5 Mo 0.16084(3) 0.45862(4) 0.30849(3) 0.0264(2) Uani 1 1 d . . . . .
Mo6 Mo 0.09010(3) 0.35978(4) 0.46437(3) 0.0267(2) Uani 1 1 d . . . . .
Mo7 Mo 0.37127(3) 0.54779(4) 0.57984(3) 0.0284(2) Uani 1 1 d . . . . .
Mo8 Mo 0.06744(3) 0.43372(4) 0.39374(3) 0.0274(2) Uani 1 1 d . . . . .
Co1 Co 0.14303(5) 0.28296(6) 0.29298(5) 0.0285(4) Uani 1 1 d . . . . .
Co2 Co 0.21604(5) 0.54575(6) 0.40846(5) 0.0277(4) Uani 1 1 d . . . . .
Co3 Co 0.28184(5) 0.57845(6) 0.49411(5) 0.0277(4) Uani 1 1 d . . . . .
Co4 Co 0.07259(5) 0.26355(6) 0.35622(5) 0.0288(4) Uani 1 1 d . . . . .
Co5 Co 0.21084(5) 0.55754(6) 0.55761(5) 0.0303(4) Uani 1 1 d . . . . .
Co6 Co 0.14400(5) 0.52295(7) 0.47295(5) 0.0311(4) Uani 1 1 d . . . . .
Co7 Co 0.33496(5) 0.36939(6) 0.69666(5) 0.0307(4) Uani 1 1 d D . . . .
Co8 Co 0.40667(5) 0.38891(7) 0.63265(5) 0.0302(4) Uani 1 1 d D . . . .
Co9 Co 0.250000 0.250000 0.500000 0.0241(5) Uani 1 2 d DS . P . .
P1 P 0.28473(9) 0.45461(12) 0.56207(9) 0.0265(7) Uani 1 1 d D . . . .
P2 P 0.11982(10) 0.56332(12) 0.37022(9) 0.0298(7) Uani 1 1 d . . . . .
P3 P 0.19591(10) 0.65654(12) 0.47398(9) 0.0301(7) Uani 1 1 d . . . . .
P4 P 0.15334(9) 0.34637(13) 0.39242(9) 0.0272(7) Uani 1 1 d . . . . .
P5 P 0.14787(9) 0.42602(13) 0.55852(9) 0.0280(7) Uani 1 1 d . . . . .
P6 P 0.29415(10) 0.64472(12) 0.59548(9) 0.0314(8) Uani 1 1 d . . . . .
P7 P 0.30102(9) 0.46822(12) 0.41695(9) 0.0249(7) Uani 1 1 d D . . . .
P8 P 0.06845(9) 0.39067(13) 0.28701(9) 0.0298(7) Uani 1 1 d . . . . .
P9 P 0.24028(9) 0.23264(12) 0.32063(9) 0.0257(7) Uani 1 1 d . . . . .
P10 P 0.08586(9) 0.19084(13) 0.45916(9) 0.0263(7) Uani 1 1 d . . . . .
P11 P 0.07429(10) 0.17274(14) 0.26900(10) 0.0340(8) Uani 1 1 d D . . . .
P12 P 0.37671(10) 0.51057(13) 0.68719(9) 0.0314(7) Uani 1 1 d D . . . .
O1A O 0.2021(2) 0.4691(3) 0.4570(2) 0.0312(18) Uani 1 1 d . . . . .
O2A O 0.3446(2) 0.3423(3) 0.6255(2) 0.0344(19) Uani 1 1 d . . . . .
O1W O 0.1386(3) 0.3013(4) 0.2232(2) 0.053(2) Uani 1 1 d D . . . .
O2W O 0.2260(3) 0.6146(3) 0.3602(2) 0.048(2) Uani 1 1 d . . . . .
O3W O 0.3133(3) 0.6605(4) 0.4753(3) 0.052(2) Uani 1 1 d . . . . .
O4W O 0.0093(2) 0.2645(4) 0.3408(3) 0.050(2) Uani 1 1 d . . . . .
O5W O 0.1816(3) 0.6247(4) 0.5943(2) 0.055(3) Uani 1 1 d D . . . .
O6W O 0.0949(3) 0.5795(4) 0.4849(3) 0.063(3) Uani 1 1 d . . . . .
O7W O 0.3295(3) 0.3996(4) 0.7615(3) 0.056(3) Uani 1 1 d D . . . .
H7F H 0.3246(13) 0.4410(7) 0.7614(14) 0.067 Uiso 1 1 d D U . . .
H7E H 0.3105(10) 0.3784(14) 0.7705(14) 0.067 Uiso 1 1 d D U . . .
O8W O 0.4626(3) 0.4374(4) 0.6406(3) 0.062(3) Uani 1 1 d D . . . .
H8E H 0.4791(12) 0.418(3) 0.626(3) 0.074 Uiso 1 1 d D U . . .
H8F H 0.4729(16) 0.439(5) 0.6686(6) 0.074 Uiso 1 1 d D U . . .
O9W O 0.2230(3) 0.2330(4) 0.4333(3) 0.066(3) Uani 1 1 d D . . . .
H9F H 0.230(3) 0.265(3) 0.4181(12) 0.080 Uiso 1 1 d D U . . .
H9E H 0.1974(5) 0.232(5) 0.4324(13) 0.080 Uiso 1 1 d D U . . .
O10W O 0.2141(3) 0.3312(4) 0.5065(3) 0.061(3) Uani 1 1 d D . . . .
H10E H 0.1896(8) 0.324(3) 0.494(3) 0.073 Uiso 1 1 d D U . . .
H10F H 0.215(2) 0.341(4) 0.5343(6) 0.073 Uiso 1 1 d D U . . .
O11W O 0.2884(3) 0.3180(4) 0.4764(3) 0.078(3) Uani 1 1 d . . . . .
O1 O 0.3380(2) 0.5406(3) 0.5203(2) 0.0296(18) Uani 1 1 d . . . . .
O2 O 0.3886(2) 0.4562(3) 0.5817(2) 0.0293(18) Uani 1 1 d . . . . .
O3 O 0.2488(2) 0.3008(3) 0.3407(2) 0.0341(19) Uani 1 1 d . . . . .
O4 O 0.2547(2) 0.4991(3) 0.5282(2) 0.0268(17) Uani 1 1 d . . . . .
O5 O 0.1819(2) 0.3941(3) 0.5915(2) 0.0341(19) Uani 1 1 d . . . . .
O6 O 0.0683(2) 0.3383(3) 0.4011(2) 0.0309(18) Uani 1 1 d . . . . .
O7 O 0.3333(2) 0.4407(3) 0.4539(2) 0.0263(17) Uani 1 1 d . . . . .
O8 O 0.0952(2) 0.2587(3) 0.4790(2) 0.0300(18) Uani 1 1 d . . . . .
O9 O 0.2750(2) 0.4112(3) 0.3958(2) 0.0302(18) Uani 1 1 d . . . . .
O10 O 0.1767(2) 0.3668(3) 0.3040(2) 0.0261(17) Uani 1 1 d . . . . .
O11 O 0.0494(2) 0.4193(3) 0.3256(2) 0.0320(18) Uani 1 1 d . . . . .
O12 O 0.3358(2) 0.5337(3) 0.6958(2) 0.0357(19) Uani 1 1 d . . . . .
O13 O 0.1138(3) 0.4472(4) 0.5842(3) 0.051(2) Uani 1 1 d . . . . .
O14 O 0.2603(2) 0.4020(3) 0.5829(2) 0.0297(18) Uani 1 1 d . . . . .
O15 O 0.2759(2) 0.5222(3) 0.4348(2) 0.0272(17) Uani 1 1 d . . . . .
O16 O 0.2054(2) 0.4788(3) 0.3571(2) 0.0246(17) Uani 1 1 d . . . . .
O17 O 0.1994(2) 0.3547(3) 0.3950(2) 0.0216(16) Uani 1 1 d . . . . .
O18 O 0.2403(2) 0.3184(3) 0.6455(2) 0.0308(18) Uani 1 1 d . . . . .
O19 O 0.1036(2) 0.4323(3) 0.2766(2) 0.0330(19) Uani 1 1 d . . . . .
O20 O 0.1314(2) 0.4089(3) 0.3701(2) 0.0261(17) Uani 1 1 d . . . . .
O21 O 0.1023(2) 0.4509(3) 0.4505(2) 0.0257(17) Uani 1 1 d . . . . .
O22 O 0.0827(2) 0.1898(3) 0.4080(2) 0.0295(18) Uani 1 1 d . . . . .
O23 O 0.3825(2) 0.3562(3) 0.5173(2) 0.0293(18) Uani 1 1 d . . . . .
O24 O 0.1951(2) 0.2207(3) 0.3053(2) 0.0297(18) Uani 1 1 d . . . . .
O25 O 0.3770(2) 0.4363(3) 0.6788(2) 0.0344(19) Uani 1 1 d . . . . .
O26 O 0.2287(2) 0.5098(3) 0.6165(2) 0.0285(18) Uani 1 1 d . . . . .
O27 O 0.2611(2) 0.2243(4) 0.2785(2) 0.042(2) Uani 1 1 d . . . . .
O28 O 0.2861(2) 0.4271(3) 0.6741(2) 0.0270(17) Uani 1 1 d . . . . .
O29 O 0.1332(2) 0.5433(3) 0.3263(2) 0.0277(17) Uani 1 1 d . . . . .
O30 O 0.2644(2) 0.6246(3) 0.5535(2) 0.0351(19) Uani 1 1 d . . . . .
O31 O 0.3138(2) 0.4168(3) 0.5374(2) 0.0283(17) Uani 1 1 d D . . . .
H31 H 0.3053(11) 0.395(4) 0.5133(18) 0.034 Uiso 1 1 d D U . . .
O32 O 0.3217(3) 0.5008(4) 0.3804(2) 0.050(2) Uani 1 1 d D . . . .
H32 H 0.320252 0.483169 0.354929 0.060 Uiso 1 1 d DR U . . .
O33 O 0.0443(3) 0.1678(4) 0.4704(3) 0.054(2) Uani 1 1 d . . . . .
O34 O 0.3096(2) 0.4987(3) 0.5994(2) 0.0288(18) Uani 1 1 d . . . . .
O35 O 0.2910(2) 0.7215(3) 0.6015(2) 0.041(2) Uani 1 1 d D . . . .
H35 H 0.310813 0.739926 0.591745 0.049 Uiso 1 1 d DR U . . .
O36 O 0.1302(2) 0.3742(3) 0.5243(2) 0.0330(19) Uani 1 1 d . . . . .
O37 O 0.4088(3) 0.5264(4) 0.7302(2) 0.050(2) Uani 1 1 d D . . . .
H37 H 0.405(2) 0.514(5) 0.7553(7) 0.060 Uiso 1 1 d D U . . .
O38 O 0.1628(2) 0.4880(3) 0.5368(2) 0.037(2) Uani 1 1 d . . . . .
O39 O 0.1775(2) 0.6039(3) 0.5010(2) 0.0329(19) Uani 1 1 d . . . . .
O40 O 0.3895(2) 0.5496(3) 0.6484(2) 0.0318(18) Uani 1 1 d . . . . .
O41 O 0.1383(2) 0.2833(3) 0.3645(2) 0.0261(17) Uani 1 1 d . . . . .
O42 O 0.0481(2) 0.3681(4) 0.4869(2) 0.041(2) Uani 1 1 d . . . . .
O43 O 0.2551(2) 0.4215(3) 0.3011(2) 0.037(2) Uani 1 1 d . . . . .
O44 O 0.1465(2) 0.3378(3) 0.4404(2) 0.0267(17) Uani 1 1 d . . . . .
O45 O 0.0619(3) 0.1079(4) 0.2453(2) 0.047(2) Uani 1 1 d D . . . .
H45 H 0.0762(18) 0.088(3) 0.229(3) 0.056 Uiso 1 1 d D U . . .
O46 O 0.1749(2) 0.4929(3) 0.2626(2) 0.036(2) Uani 1 1 d . . . . .
O47 O 0.0656(2) 0.1760(3) 0.3165(2) 0.0322(19) Uani 1 1 d . . . . .
O48 O 0.1186(2) 0.1911(3) 0.2713(2) 0.0318(18) Uani 1 1 d . . . . .
O49 O 0.2147(2) 0.7130(3) 0.5074(2) 0.0338(19) Uani 1 1 d D U . . .
H49 H 0.238287 0.710303 0.523251 0.041 Uiso 1 1 d DR U . . .
O50 O 0.3378(2) 0.6295(3) 0.5905(2) 0.0324(19) Uani 1 1 d . . . . .
O51 O 0.4116(2) 0.5898(3) 0.5697(2) 0.038(2) Uani 1 1 d . . . . .
O52 O 0.2022(2) 0.4251(4) 0.6817(2) 0.039(2) Uani 1 1 d . . . . .
O53 O 0.1658(2) 0.6922(3) 0.4380(2) 0.037(2) Uani 1 1 d . . . . .
O54 O 0.0819(2) 0.3193(3) 0.2965(2) 0.0331(19) Uani 1 1 d . . . . .
O55 O 0.0350(2) 0.3934(4) 0.2444(2) 0.041(2) Uani 1 1 d D . . . .
H55 H 0.013351 0.396008 0.220716 0.050 Uiso 1 1 d DR U . . .
O56 O 0.0810(2) 0.5287(3) 0.3762(2) 0.0343(19) Uani 1 1 d . . . . .
O57 O 0.2562(2) 0.5458(3) 0.7076(2) 0.041(2) Uani 1 1 d . . . . .
O58 O 0.4087(2) 0.4829(3) 0.4954(2) 0.039(2) Uani 1 1 d . . . . .
O59 O 0.2302(2) 0.6231(3) 0.4553(2) 0.0277(17) Uani 1 1 d . . . . .
O60 O 0.1107(2) 0.6400(3) 0.3688(2) 0.040(2) Uani 1 1 d . . . . .
O61 O 0.2824(2) 0.6149(3) 0.6378(2) 0.0335(19) Uani 1 1 d . . . . .
O62 O 0.1539(2) 0.5532(3) 0.4108(2) 0.0315(18) Uani 1 1 d . . . . .
O63 O 0.0473(2) 0.2282(4) 0.2393(2) 0.044(2) Uani 1 1 d . . . . .
O64 O 0.0218(2) 0.4535(3) 0.4038(2) 0.039(2) Uani 1 1 d . . . . .
N1 N 0.3668(4) 0.3144(6) 0.4249(4) 0.076(4) Uani 1 1 d D U . . .
H1A H 0.367466 0.323452 0.452963 0.091 Uiso 1 1 calc R U . . .
C1 C 0.3563(5) 0.2029(6) 0.2729(5) 0.080(5) Uani 1 1 d D U . . .
H1 H 0.358265 0.168777 0.293934 0.095 Uiso 1 1 calc R U . . .
C2 C 0.3509(6) 0.1863(9) 0.2279(5) 0.104(6) Uani 1 1 d D U . . .
H2 H 0.346565 0.142779 0.218038 0.125 Uiso 1 1 calc R U . . .
C3 C 0.3524(6) 0.2375(7) 0.1987(6) 0.112(7) Uani 1 1 d D U . . .
H3 H 0.351802 0.227729 0.168374 0.135 Uiso 1 1 calc R U . . .
C4 C 0.3546(6) 0.3019(7) 0.2115(5) 0.113(7) Uani 1 1 d D U . . .
H4 H 0.353364 0.335968 0.190505 0.136 Uiso 1 1 calc R U . . .
C5 C 0.3588(7) 0.3149(8) 0.2570(5) 0.125(7) Uani 1 1 d D U . . .
H5 H 0.361629 0.358641 0.266685 0.150 Uiso 1 1 calc R U . . .
C6 C 0.3589(5) 0.2663(6) 0.2884(4) 0.069(4) Uani 1 1 d D U . . .
C7 C 0.3618(5) 0.2842(7) 0.3371(5) 0.075(5) Uani 1 1 d D U . . .
C8 C 0.3797(6) 0.3415(7) 0.3548(5) 0.103(6) Uani 1 1 d D U . . .
H8 H 0.390519 0.370148 0.335797 0.124 Uiso 1 1 calc R U . . .
C9 C 0.3824(5) 0.3587(7) 0.3992(5) 0.093(6) Uani 1 1 d D U . . .
H9 H 0.394281 0.398096 0.410868 0.112 Uiso 1 1 calc R U . . .
C10 C 0.3494(5) 0.2409(8) 0.3659(5) 0.089(5) Uani 1 1 d . U . . .
H10 H 0.340034 0.199111 0.356233 0.106 Uiso 1 1 calc R U . . .
C11 C 0.3510(5) 0.2600(8) 0.4097(5) 0.081(5) Uani 1 1 d . U . . .
H11 H 0.340156 0.232125 0.429161 0.097 Uiso 1 1 calc R U . . .
O12W O 0.1732(5) 0.3991(8) 0.1838(5) 0.133(6) Uani 0.75 1 d D U P . .
H12E H 0.148491 0.394367 0.189129 0.200 Uiso 0.75 1 d DR U P . .
H12F H 0.182574 0.361048 0.195224 0.200 Uiso 0.75 1 d DR U P . .
O13W O 0.2487(4) 0.4209(7) 0.7778(3) 0.109(4) Uani 1 1 d D U . . .
H13E H 0.2586(17) 0.447(4) 0.761(4) 0.163 Uiso 1 1 d D U . . .
H13F H 0.2440(15) 0.383(3) 0.766(5) 0.163 Uiso 1 1 d D U . . .
O14W O 0.1104(4) 0.6858(6) 0.5485(4) 0.121(5) Uani 1 1 d D U . . .
H14E H 0.119653 0.646863 0.544300 0.182 Uiso 1 1 d DR U . . .
H14F H 0.128759 0.702612 0.569254 0.182 Uiso 1 1 d DR U . . .
O15W O 0.1423(5) 0.1904(6) 0.1678(4) 0.110(6) Uani 0.75 1 d D U P . .
H15E H 0.161472 0.217661 0.178301 0.166 Uiso 0.75 1 d DR U P . .
H15F H 0.121021 0.207592 0.175498 0.166 Uiso 0.75 1 d DR U P . .
O16W O 0.0056(7) 0.0323(8) 0.2704(6) 0.134(7) Uani 0.75 1 d . U P . .
O17W O 0.2844(5) 0.7144(7) 0.3744(5) 0.175(7) Uani 1 1 d D U . . .
H17E H 0.278324 0.677956 0.385746 0.262 Uiso 1 1 d DR U . . .
H17F H 0.309939 0.715829 0.374445 0.262 Uiso 1 1 d DR U . . .
O18W O 0.2427(6) 0.3036(8) 0.2098(6) 0.147(8) Uani 0.75 1 d D U P . .
H18E H 0.240045 0.264684 0.219743 0.220 Uiso 0.75 1 d DR U P . .
H18F H 0.257330 0.303056 0.189435 0.220 Uiso 0.75 1 d DR U P . .
O19W O 0.3859(6) 0.7212(9) 0.5207(7) 0.172(9) Uani 0.75 1 d D U P . .
H19F H 0.392451 0.712144 0.495305 0.259 Uiso 0.75 1 d DR U P . .
H19E H 0.393114 0.760424 0.528808 0.259 Uiso 0.75 1 d DR U P . .
O20W O 0.0416(6) 0.5162(9) 0.5280(7) 0.155(8) Uani 0.75 1 d D U P . .
H20E H 0.018995 0.496573 0.520475 0.232 Uiso 0.75 1 d DR U P . .
H20F H 0.050895 0.512057 0.555958 0.232 Uiso 0.75 1 d DR U P . .
O21W O 0.3360(7) 0.4698(11) 0.2958(7) 0.096(8) Uani 0.5 1 d . . P A 2
O22W O 0.5094(6) 0.5025(12) 0.4290(7) 0.117(9) Uani 0.5 1 d D U P B 2
H22E H 0.514229 0.544050 0.425961 0.176 Uiso 0.5 1 d DR U P B 2
H22F H 0.513283 0.485371 0.403962 0.176 Uiso 0.5 1 d DR U P B 2
P13 P 0.4156(3) 0.5294(5) 0.3465(3) 0.110(3) Uani 0.5 1 d D U P C 1
O1B O 0.4388(5) 0.5936(7) 0.3399(5) 0.105(5) Uani 0.5 1 d D U P C 1
H1B H 0.455519 0.619126 0.330020 0.126 Uiso 0.5 1 d DR U P C 1
O2B O 0.3902(6) 0.5071(10) 0.3033(6) 0.115(5) Uani 0.5 1 d D U P C 1
H2B H 0.395(6) 0.471(8) 0.289(5) 0.138 Uiso 0.5 1 d D U P D 1
O3B O 0.3918(6) 0.5411(10) 0.3842(6) 0.117(5) Uani 0.5 1 d D U P C 1
O4B O 0.4470(6) 0.4747(9) 0.3630(7) 0.122(6) Uani 0.5 1 d D U P C 1

loop_
_atom_site_aniso_label
_atom_site_aniso_U_11
_atom_site_aniso_U_22
_atom_site_aniso_U_33
_atom_site_aniso_U_23
_atom_site_aniso_U_13
_atom_site_aniso_U_12
Mo1 0.0362(6) 0.0153(4) 0.0200(5) 0.0003(4) -0.0004(4) -0.0023(4)
Mo2 0.0354(6) 0.0155(4) 0.0221(5) 0.0009(4) -0.0022(4) -0.0029(4)
Mo3 0.0407(6) 0.0144(4) 0.0188(5) 0.0005(4) 0.0002(5) -0.0003(4)
Mo4 0.0459(7) 0.0137(4) 0.0202(5) -0.0032(4) -0.0012(5) -0.0014(4)
Mo5 0.0384(6) 0.0183(5) 0.0192(5) 0.0035(4) -0.0041(4) -0.0011(4)
Mo6 0.0377(6) 0.0173(5) 0.0232(5) -0.0002(4) 0.0001(5) 0.0002(4)
Mo7 0.0410(7) 0.0153(4) 0.0250(5) 0.0002(4) -0.0055(5) -0.0049(4)
Mo8 0.0336(6) 0.0190(5) 0.0271(5) 0.0025(4) -0.0017(5) 0.0024(4)
Co1 0.0381(10) 0.0186(7) 0.0257(8) -0.0023(6) -0.0030(7) -0.0020(7)
Co2 0.0399(10) 0.0159(7) 0.0245(8) -0.0002(6) -0.0023(7) 0.0013(7)
Co3 0.0414(10) 0.0158(7) 0.0230(8) 0.0006(6) -0.0019(7) 0.0002(7)
Co4 0.0385(10) 0.0189(7) 0.0254(8) 0.0003(6) -0.0044(7) -0.0020(7)
Co5 0.0458(11) 0.0172(7) 0.0246(8) 0.0005(6) -0.0031(7) 0.0012(7)
Co6 0.0439(11) 0.0204(7) 0.0253(8) 0.0018(6) -0.0042(8) -0.0027(7)
Co7 0.0447(11) 0.0166(7) 0.0284(8) -0.0003(6) -0.0006(8) 0.0001(7)
Co8 0.0430(11) 0.0184(7) 0.0262(8) 0.0003(6) -0.0021(7) -0.0007(7)
Co9 0.0377(14) 0.0139(9) 0.0192(10) 0.0005(8) 0.0005(10) 0.0000(9)
P1 0.042(2) 0.0139(13) 0.0202(14) -0.0003(11) -0.0032(14) -0.0032(13)
P2 0.041(2) 0.0136(13) 0.0297(16) 0.0045(12) -0.0083(15) 0.0027(13)
P3 0.047(2) 0.0113(13) 0.0293(16) 0.0018(12) -0.0001(15) 0.0012(13)
P4 0.039(2) 0.0182(14) 0.0211(15) 0.0029(11) -0.0037(14) 0.0032(13)
P5 0.041(2) 0.0181(14) 0.0234(15) 0.0000(12) -0.0001(14) -0.0013(13)
P6 0.052(2) 0.0127(13) 0.0255(16) -0.0017(12) -0.0028(15) 0.0001(14)
P7 0.0360(19) 0.0157(13) 0.0206(14) 0.0015(11) -0.0019(13) -0.0001(12)
P8 0.0354(19) 0.0254(15) 0.0244(16) 0.0013(12) -0.0068(14) 0.0001(14)
P9 0.0349(19) 0.0168(13) 0.0243(15) 0.0017(11) 0.0019(14) -0.0009(13)
P10 0.040(2) 0.0180(13) 0.0195(14) 0.0012(11) -0.0002(14) 0.0002(13)
P11 0.043(2) 0.0283(16) 0.0249(16) -0.0026(13) -0.0095(15) -0.0043(14)
P12 0.046(2) 0.0164(14) 0.0265(16) -0.0025(12) -0.0067(15) -0.0048(14)
O1A 0.037(5) 0.027(4) 0.027(4) 0.003(3) -0.003(4) -0.001(3)
O2A 0.039(5) 0.026(4) 0.035(4) -0.008(3) -0.003(4) -0.005(4)
O1W 0.084(7) 0.041(5) 0.032(5) 0.010(4) 0.007(5) -0.004(5)
O2W 0.081(7) 0.028(4) 0.032(4) 0.016(4) -0.001(5) -0.010(4)
O3W 0.058(6) 0.026(4) 0.071(6) 0.020(4) 0.006(5) -0.006(4)
O4W 0.045(6) 0.038(5) 0.061(6) -0.009(4) -0.007(5) -0.003(4)
O5W 0.089(7) 0.036(5) 0.036(5) -0.007(4) 0.004(5) 0.018(5)
O6W 0.054(6) 0.057(6) 0.077(7) -0.009(5) 0.013(5) 0.003(5)
O7W 0.094(8) 0.048(5) 0.025(4) -0.001(4) 0.006(5) 0.003(5)
O8W 0.073(7) 0.043(5) 0.061(6) 0.000(5) -0.010(5) -0.006(5)
O9W 0.089(8) 0.043(6) 0.057(6) -0.002(4) -0.019(6) 0.009(5)
O10W 0.079(7) 0.066(6) 0.032(5) -0.011(4) -0.011(5) 0.037(5)
O11W 0.103(9) 0.061(6) 0.078(7) -0.007(5) 0.036(6) -0.031(6)
O1 0.041(5) 0.021(4) 0.023(4) -0.001(3) -0.002(4) -0.004(3)
O2 0.037(5) 0.019(4) 0.026(4) 0.000(3) -0.009(4) -0.006(3)
O3 0.039(5) 0.014(4) 0.046(5) -0.007(3) -0.001(4) -0.006(3)
O4 0.039(5) 0.017(4) 0.021(4) -0.007(3) -0.004(3) 0.000(3)
O5 0.045(5) 0.022(4) 0.030(4) 0.000(3) -0.008(4) -0.012(4)
O6 0.039(5) 0.022(4) 0.030(4) 0.000(3) 0.000(4) 0.004(3)
O7 0.046(5) 0.014(3) 0.015(3) -0.006(3) -0.005(3) -0.003(3)
O8 0.051(5) 0.014(3) 0.024(4) 0.001(3) 0.004(4) -0.002(3)
O9 0.040(5) 0.021(4) 0.023(4) -0.005(3) -0.012(4) -0.002(3)
O10 0.034(5) 0.019(4) 0.022(4) 0.004(3) -0.004(3) 0.000(3)
O11 0.028(5) 0.036(4) 0.027(4) -0.002(3) -0.009(4) 0.010(4)
O12 0.051(6) 0.027(4) 0.026(4) -0.007(3) -0.001(4) -0.004(4)
O13 0.060(6) 0.034(5) 0.067(6) -0.003(4) 0.028(5) 0.000(4)
O14 0.057(5) 0.013(3) 0.018(4) -0.004(3) 0.001(4) -0.009(3)
O15 0.032(5) 0.025(4) 0.023(4) 0.002(3) -0.001(3) 0.004(3)
O16 0.039(5) 0.015(3) 0.016(4) -0.007(3) -0.008(3) 0.002(3)
O17 0.027(4) 0.021(4) 0.014(3) 0.007(3) -0.005(3) 0.008(3)
O18 0.049(5) 0.015(4) 0.025(4) 0.002(3) -0.004(4) 0.001(3)
O19 0.034(5) 0.030(4) 0.027(4) 0.010(3) -0.015(4) -0.008(4)
O20 0.033(5) 0.019(4) 0.022(4) 0.007(3) -0.005(3) 0.000(3)
O21 0.032(4) 0.020(4) 0.021(4) -0.004(3) -0.005(3) -0.003(3)
O22 0.045(5) 0.012(3) 0.026(4) -0.002(3) -0.009(4) 0.006(3)
O23 0.038(5) 0.024(4) 0.024(4) -0.001(3) -0.001(4) 0.001(3)
O24 0.032(5) 0.016(4) 0.037(4) -0.001(3) -0.005(4) -0.003(3)
O25 0.056(6) 0.012(3) 0.034(4) 0.001(3) 0.005(4) -0.004(3)
O26 0.046(5) 0.017(4) 0.018(4) -0.003(3) -0.007(4) 0.002(3)
O27 0.056(6) 0.041(5) 0.035(5) -0.007(4) 0.023(4) -0.007(4)
O28 0.035(5) 0.017(4) 0.027(4) -0.004(3) 0.001(4) -0.007(3)
O29 0.047(5) 0.016(3) 0.016(4) 0.004(3) -0.005(3) -0.002(3)
O30 0.049(5) 0.024(4) 0.029(4) -0.002(3) -0.003(4) 0.005(4)
O31 0.036(5) 0.021(4) 0.026(4) -0.003(3) -0.001(4) -0.003(3)
O32 0.080(7) 0.043(5) 0.033(5) 0.013(4) 0.021(5) 0.007(5)
O33 0.046(6) 0.062(6) 0.057(6) 0.004(5) 0.015(5) -0.017(5)
O34 0.038(5) 0.016(4) 0.029(4) -0.005(3) -0.002(4) -0.006(3)
O35 0.063(6) 0.012(4) 0.047(5) 0.004(3) 0.008(4) 0.005(4)
O36 0.049(5) 0.019(4) 0.023(4) 0.007(3) -0.014(4) -0.001(3)
O37 0.060(6) 0.058(6) 0.027(5) 0.003(4) -0.009(4) 0.002(5)
O38 0.056(6) 0.024(4) 0.031(4) 0.010(3) 0.004(4) -0.002(4)
O39 0.045(5) 0.019(4) 0.033(4) 0.007(3) 0.000(4) -0.005(3)
O40 0.045(5) 0.021(4) 0.026(4) 0.000(3) -0.005(4) -0.006(3)
O41 0.034(5) 0.019(4) 0.024(4) 0.004(3) 0.001(3) 0.004(3)
O42 0.043(5) 0.041(5) 0.038(5) 0.008(4) 0.005(4) 0.004(4)
O43 0.053(6) 0.037(4) 0.024(4) 0.001(3) 0.009(4) -0.007(4)
O44 0.033(5) 0.028(4) 0.018(4) 0.010(3) 0.000(3) 0.006(3)
O45 0.073(7) 0.034(5) 0.032(5) -0.012(4) 0.003(4) 0.002(4)
O46 0.054(6) 0.028(4) 0.024(4) 0.017(3) -0.001(4) 0.004(4)
O47 0.041(5) 0.032(4) 0.020(4) -0.002(3) -0.006(4) -0.008(4)
O48 0.032(5) 0.025(4) 0.034(4) -0.004(3) -0.009(4) -0.002(3)
O49 0.043(5) 0.010(3) 0.044(4) -0.004(3) -0.006(4) -0.001(3)
O50 0.038(5) 0.018(4) 0.037(4) -0.005(3) -0.006(4) -0.001(3)
O51 0.047(5) 0.026(4) 0.041(5) 0.002(3) 0.008(4) -0.012(4)
O52 0.053(6) 0.038(4) 0.029(4) 0.000(3) 0.014(4) 0.001(4)
O53 0.050(6) 0.019(4) 0.037(5) 0.008(3) -0.006(4) 0.003(4)
O54 0.033(5) 0.020(4) 0.045(5) -0.004(3) 0.000(4) 0.001(3)
O55 0.037(5) 0.055(5) 0.025(4) 0.001(4) -0.012(4) -0.007(4)
O56 0.034(5) 0.031(4) 0.036(4) 0.004(3) 0.000(4) -0.001(4)
O57 0.063(6) 0.037(4) 0.024(4) -0.013(3) 0.008(4) -0.008(4)
O58 0.039(5) 0.034(4) 0.039(5) -0.003(4) -0.005(4) -0.010(4)
O59 0.039(5) 0.015(4) 0.026(4) 0.000(3) -0.002(4) 0.005(3)
O60 0.053(6) 0.013(4) 0.053(5) 0.004(3) 0.010(4) 0.005(4)
O61 0.061(6) 0.011(3) 0.025(4) -0.004(3) -0.001(4) -0.002(4)
O62 0.041(5) 0.021(4) 0.028(4) -0.001(3) -0.007(4) 0.004(3)
O63 0.055(6) 0.046(5) 0.024(4) 0.008(4) -0.013(4) -0.003(4)
O64 0.043(5) 0.031(4) 0.042(5) 0.002(4) 0.002(4) -0.001(4)
N1 0.114(11) 0.055(7) 0.068(8) 0.008(7) 0.042(8) 0.006(7)
C1 0.105(12) 0.062(9) 0.071(10) -0.019(8) 0.013(9) -0.008(9)
C2 0.134(14) 0.096(12) 0.074(11) -0.013(10) -0.003(11) 0.016(11)
C3 0.168(15) 0.082(11) 0.076(11) -0.038(10) -0.006(11) 0.035(11)
C4 0.196(16) 0.085(11) 0.048(9) -0.003(8) -0.010(11) 0.029(11)
C5 0.181(16) 0.117(14) 0.073(11) -0.003(11) 0.011(12) 0.007(13)
C6 0.102(12) 0.063(9) 0.040(8) -0.002(7) 0.008(8) 0.007(8)
C7 0.102(12) 0.068(9) 0.052(9) 0.001(8) 0.004(8) -0.026(9)
C8 0.159(15) 0.085(11) 0.063(10) -0.022(9) 0.013(10) -0.020(11)
C9 0.118(13) 0.073(10) 0.090(11) -0.021(9) 0.020(10) -0.023(10)
C10 0.136(14) 0.072(10) 0.055(9) 0.002(8) 0.008(9) -0.041(10)
C11 0.116(13) 0.071(10) 0.065(10) -0.020(8) 0.042(9) -0.018(9)
O12W 0.146(10) 0.143(10) 0.123(9) -0.008(8) 0.058(8) -0.068(8)
O13W 0.105(9) 0.157(10) 0.073(7) 0.038(7) 0.039(7) 0.062(8)
O14W 0.135(12) 0.098(9) 0.132(11) -0.011(8) 0.029(9) 0.034(8)
O15W 0.185(17) 0.092(11) 0.051(8) -0.019(8) 0.013(10) 0.032(11)
O16W 0.133(16) 0.107(12) 0.143(18) -0.015(10) -0.027(16) 0.011(12)
O17W 0.183(16) 0.138(13) 0.217(16) -0.052(12) 0.074(13) -0.047(11)
O18W 0.182(18) 0.106(13) 0.145(15) 0.072(11) 0.010(13) -0.049(12)
O19W 0.147(17) 0.135(16) 0.23(2) 0.106(15) 0.005(15) 0.004(13)
O20W 0.152(14) 0.136(13) 0.197(15) -0.038(12) 0.088(13) -0.014(11)
O21W 0.100(19) 0.113(19) 0.086(16) -0.033(14) 0.044(14) -0.019(15)
O22W 0.081(14) 0.162(17) 0.111(15) 0.044(13) 0.023(12) 0.004(13)
P13 0.107(6) 0.123(6) 0.096(5) 0.013(5) 0.005(5) -0.015(5)
O1B 0.117(10) 0.113(9) 0.082(9) 0.018(8) 0.006(8) -0.006(8)
O2B 0.119(10) 0.126(10) 0.096(9) -0.005(9) 0.009(9) -0.015(9)
O3B 0.115(10) 0.141(10) 0.096(9) 0.004(9) 0.028(8) -0.024(9)
O4B 0.119(10) 0.115(10) 0.123(9) 0.027(9) -0.005(9) -0.001(9)

loop_
_atom_type_symbol
_atom_type_description
_atom_type_scat_dispersion_real
_atom_type_scat_dispersion_imag
_atom_type_scat_source
C C 0.0033 0.0016 'International Tables Vol C Tables 4.2.6.8 and 6.1.1.4'
H H 0.0000 0.0000 'International Tables Vol C Tables 4.2.6.8 and 6.1.1.4'
Co Co 0.3494 0.9721 'International Tables Vol C Tables 4.2.6.8 and 6.1.1.4'
Mo Mo -1.6832 0.6857 'International Tables Vol C Tables 4.2.6.8 and 6.1.1.4'
N N 0.0061 0.0033 'International Tables Vol C Tables 4.2.6.8 and 6.1.1.4'
O O 0.0106 0.0060 'International Tables Vol C Tables 4.2.6.8 and 6.1.1.4'
P P 0.1023 0.0942 'International Tables Vol C Tables 4.2.6.8 and 6.1.1.4'

loop_
_geom_angle_atom_site_label_1
_geom_angle_atom_site_label_2
_geom_angle_atom_site_label_3
_geom_angle
_geom_angle_site_symmetry_1
_geom_angle_site_symmetry_3
_geom_angle_publ_flag
O43 Mo1 O16 102.4(3) . . ?
O43 Mo1 O10 103.4(3) . . ?
O16 Mo1 O10 93.5(3) . . ?
O43 Mo1 O3 93.9(3) . . ?
O16 Mo1 O3 162.6(3) . . ?
O10 Mo1 O3 88.7(3) . . ?
O43 Mo1 O9 95.8(3) . . ?
O16 Mo1 O9 86.7(3) . . ?
O10 Mo1 O9 160.3(3) . . ?
O3 Mo1 O9 85.5(3) . . ?
O43 Mo1 O17 172.3(3) . . ?
O16 Mo1 O17 83.6(3) . . ?
O10 Mo1 O17 80.9(2) . . ?
O3 Mo1 O17 79.7(3) . . ?
O9 Mo1 O17 79.6(3) . . ?
O43 Mo1 Mo5 97.9(3) . . ?
O16 Mo1 Mo5 47.84(19) . . ?
O10 Mo1 Mo5 47.64(18) . . ?
O3 Mo1 Mo5 136.3(2) . . ?
O9 Mo1 Mo5 134.31(19) . . ?
O17 Mo1 Mo5 89.70(16) . . ?
O58 Mo2 O2 103.1(3) . . ?
O58 Mo2 O1 103.3(3) . . ?
O2 Mo2 O1 93.9(3) . . ?
O58 Mo2 O7 93.2(3) . . ?
O2 Mo2 O7 162.3(3) . . ?
O1 Mo2 O7 88.9(3) . . ?
O58 Mo2 O23 94.9(3) . . ?
O2 Mo2 O23 86.2(3) . . ?
O1 Mo2 O23 161.3(3) . . ?
O7 Mo2 O23 85.7(2) . . ?
O58 Mo2 O31 171.7(3) . . ?
O2 Mo2 O31 83.1(3) . . ?
O1 Mo2 O31 81.6(3) . . ?
O7 Mo2 O31 80.1(3) . . ?
O23 Mo2 O31 79.9(3) . . ?
O58 Mo2 Mo7 98.4(2) . . ?
O2 Mo2 Mo7 47.88(19) . . ?
O1 Mo2 Mo7 48.02(19) . . ?
O7 Mo2 Mo7 136.82(18) . . ?
O23 Mo2 Mo7 133.92(18) . . ?
O31 Mo2 Mo7 89.81(17) . . ?
O52 Mo3 O28 103.0(3) . . ?
O52 Mo3 O26 102.5(3) . . ?
O28 Mo3 O26 94.8(3) . . ?
O52 Mo3 O18 96.9(3) . . ?
O28 Mo3 O18 85.6(3) . . ?
O26 Mo3 O18 160.0(3) . . ?
O52 Mo3 O5 93.6(3) . . ?
O28 Mo3 O5 161.5(3) . . ?
O26 Mo3 O5 89.4(3) . . ?
O18 Mo3 O5 84.4(3) . . ?
O52 Mo3 O14 171.5(3) . . ?
O28 Mo3 O14 84.3(3) . . ?
O26 Mo3 O14 81.0(3) . . ?
O18 Mo3 O14 79.1(3) . . ?
O5 Mo3 O14 78.6(3) . . ?
O52 Mo3 Mo4 98.1(3) . . ?
O28 Mo3 Mo4 48.10(18) . . ?
O26 Mo3 Mo4 48.58(19) . . ?
O18 Mo3 Mo4 133.5(2) . . ?
O5 Mo3 Mo4 137.85(18) . . ?
O14 Mo3 Mo4 90.08(17) . . ?
O57 Mo4 O28 103.2(3) . . ?
O57 Mo4 O26 101.5(3) . . ?
O28 Mo4 O26 95.1(3) . . ?
O57 Mo4 O12 94.6(3) . . ?
O28 Mo4 O12 86.0(3) . . ?
O26 Mo4 O12 163.1(3) . . ?
O57 Mo4 O61 95.8(3) . . ?
O28 Mo4 O61 159.8(3) . . ?
O26 Mo4 O61 87.6(3) . . ?
O12 Mo4 O61 85.8(3) . . ?
O57 Mo4 O34 173.6(3) . . ?
O28 Mo4 O34 82.5(2) . . ?
O26 Mo4 O34 80.6(3) . . ?
O12 Mo4 O34 82.8(3) . . ?
O61 Mo4 O34 78.2(2) . . ?
O57 Mo4 Mo3 97.4(3) . . ?
O28 Mo4 Mo3 48.3(2) . . ?
O26 Mo4 Mo3 48.67(18) . . ?
O12 Mo4 Mo3 134.25(19) . . ?
O61 Mo4 Mo3 136.0(2) . . ?
O34 Mo4 Mo3 88.46(15) . . ?
O46 Mo5 O10 102.5(3) . . ?
O46 Mo5 O16 104.1(3) . . ?
O10 Mo5 O16 94.1(3) . . ?
O46 Mo5 O19 95.4(3) . . ?
O10 Mo5 O19 87.9(3) . . ?
O16 Mo5 O19 159.4(3) . . ?
O46 Mo5 O29 94.3(3) . . ?
O10 Mo5 O29 162.3(3) . . ?
O16 Mo5 O29 87.2(3) . . ?
O19 Mo5 O29 84.9(3) . . ?
O46 Mo5 O20 172.7(3) . . ?
O10 Mo5 O20 79.2(2) . . ?
O16 Mo5 O20 82.7(3) . . ?
O19 Mo5 O20 77.5(2) . . ?
O29 Mo5 O20 83.5(2) . . ?
O46 Mo5 Mo1 98.5(3) . . ?
O10 Mo5 Mo1 48.55(19) . . ?
O16 Mo5 Mo1 47.53(18) . . ?
O19 Mo5 Mo1 136.19(19) . . ?
O29 Mo5 Mo1 134.64(18) . . ?
O20 Mo5 Mo1 87.93(16) . . ?
O42 Mo6 O21 102.4(3) . . ?
O42 Mo6 O6 102.7(3) . . ?
O21 Mo6 O6 93.3(3) . . ?
O42 Mo6 O36 95.5(3) . . ?
O21 Mo6 O36 85.6(3) . . ?
O6 Mo6 O36 161.6(3) . . ?
O42 Mo6 O8 93.2(3) . . ?
O21 Mo6 O8 163.1(3) . . ?
O6 Mo6 O8 89.5(3) . . ?
O36 Mo6 O8 86.4(3) . . ?
O42 Mo6 O44 172.7(3) . . ?
O21 Mo6 O44 84.0(3) . . ?
O6 Mo6 O44 80.3(3) . . ?
O36 Mo6 O44 81.3(3) . . ?
O8 Mo6 O44 80.1(3) . . ?
O42 Mo6 Mo8 97.3(2) . . ?
O21 Mo6 Mo8 47.49(18) . . ?
O6 Mo6 Mo8 47.82(19) . . ?
O36 Mo6 Mo8 133.04(18) . . ?
O8 Mo6 Mo8 137.29(18) . . ?
O44 Mo6 Mo8 89.58(16) . . ?
O51 Mo7 O2 104.1(3) . . ?
O51 Mo7 O1 102.8(3) . . ?
O2 Mo7 O1 94.3(3) . . ?
O51 Mo7 O40 93.9(3) . . ?
O2 Mo7 O40 87.3(3) . . ?
O1 Mo7 O40 162.3(3) . . ?
O51 Mo7 O50 95.8(3) . . ?
O2 Mo7 O50 159.0(3) . . ?
O1 Mo7 O50 87.9(3) . . ?
O40 Mo7 O50 84.5(3) . . ?
O51 Mo7 O34 172.8(3) . . ?
O2 Mo7 O34 82.4(3) . . ?
O1 Mo7 O34 79.6(3) . . ?
O40 Mo7 O34 83.2(3) . . ?
O50 Mo7 O34 77.4(3) . . ?
O51 Mo7 Mo2 98.8(2) . . ?
O2 Mo7 Mo2 48.12(19) . . ?
O1 Mo7 Mo2 48.2(2) . . ?
O40 Mo7 Mo2 135.34(19) . . ?
O50 Mo7 Mo2 135.82(19) . . ?
O34 Mo7 Mo2 87.91(15) . . ?
O64 Mo8 O21 103.3(3) . . ?
O64 Mo8 O6 102.4(3) . . ?
O21 Mo8 O6 94.7(3) . . ?
O64 Mo8 O11 95.6(3) . . ?
O21 Mo8 O11 159.8(3) . . ?
O6 Mo8 O11 88.2(3) . . ?
O64 Mo8 O56 94.2(3) . . ?
O21 Mo8 O56 86.2(3) . . ?
O6 Mo8 O56 162.6(3) . . ?
O11 Mo8 O56 85.2(3) . . ?
O64 Mo8 O20 173.4(3) . . ?
O21 Mo8 O20 82.4(3) . . ?
O6 Mo8 O20 80.3(3) . . ?
O11 Mo8 O20 78.4(2) . . ?
O56 Mo8 O20 82.7(3) . . ?
O64 Mo8 Mo6 97.8(2) . . ?
O21 Mo8 Mo6 48.15(19) . . ?
O6 Mo8 Mo6 48.7(2) . . ?
O11 Mo8 Mo6 136.65(19) . . ?
O56 Mo8 Mo6 134.3(2) . . ?
O20 Mo8 Mo6 88.52(15) . . ?
O10 Co1 O48 165.9(3) . . ?
O10 Co1 O1W 87.5(3) . . ?
O48 Co1 O1W 83.7(3) . . ?
O10 Co1 O24 92.9(3) . . ?
O48 Co1 O24 78.1(3) . . ?
O1W Co1 O24 101.0(3) . . ?
O10 Co1 O41 88.3(2) . . ?
O48 Co1 O41 102.6(3) . . ?
O1W Co1 O41 166.9(3) . . ?
O24 Co1 O41 91.6(3) . . ?
O10 Co1 O54 102.0(3) . . ?
O48 Co1 O54 89.6(3) . . ?
O1W Co1 O54 94.8(3) . . ?
O24 Co1 O54 158.6(3) . . ?
O41 Co1 O54 73.9(3) . . ?
O16 Co2 O15 99.6(3) . . ?
O16 Co2 O2W 86.7(3) . . ?
O15 Co2 O2W 99.1(3) . . ?
O16 Co2 O62 91.7(3) . . ?
O15 Co2 O62 154.1(3) . . ?
O2W Co2 O62 104.8(3) . . ?
O16 Co2 O59 172.3(3) . . ?
O15 Co2 O59 79.9(3) . . ?
O2W Co2 O59 85.8(3) . . ?
O62 Co2 O59 91.9(3) . . ?
O16 Co2 O1A 90.4(3) . . ?
O15 Co2 O1A 83.7(3) . . ?
O2W Co2 O1A 176.3(3) . . ?
O62 Co2 O1A 72.9(3) . . ?
O59 Co2 O1A 97.1(3) . . ?
O1 Co3 O3W 85.9(3) . . ?
O1 Co3 O15 94.0(3) . . ?
O3W Co3 O15 100.1(3) . . ?
O1 Co3 O59 167.6(3) . . ?
O3W Co3 O59 85.1(3) . . ?
O15 Co3 O59 79.2(2) . . ?
O1 Co3 O30 101.6(3) . . ?
O3W Co3 O30 95.9(3) . . ?
O15 Co3 O30 158.3(3) . . ?
O59 Co3 O30 87.7(3) . . ?
O1 Co3 O4 88.5(3) . . ?
O3W Co3 O4 167.9(3) . . ?
O15 Co3 O4 91.0(2) . . ?
O59 Co3 O4 101.9(3) . . ?
O30 Co3 O4 74.7(2) . . ?
O6 Co4 O4W 87.5(3) . . ?
O6 Co4 O47 166.3(3) . . ?
O4W Co4 O47 82.8(3) . . ?
O6 Co4 O22 93.0(3) . . ?
O4W Co4 O22 101.1(3) . . ?
O47 Co4 O22 79.5(2) . . ?
O6 Co4 O54 101.5(3) . . ?
O4W Co4 O54 95.5(3) . . ?
O47 Co4 O54 89.1(3) . . ?
O22 Co4 O54 158.4(3) . . ?
O6 Co4 O41 88.5(3) . . ?
O4W Co4 O41 167.5(3) . . ?
O47 Co4 O41 103.0(3) . . ?
O22 Co4 O41 90.9(3) . . ?
O54 Co4 O41 73.7(2) . . ?
O26 Co5 O39 165.1(3) . . ?
O26 Co5 O5W 86.6(3) . . ?
O39 Co5 O5W 84.7(3) . . ?
O26 Co5 O38 92.0(3) . . ?
O39 Co5 O38 77.8(3) . . ?
O5W Co5 O38 100.5(3) . . ?
O26 Co5 O4 88.9(3) . . ?
O39 Co5 O4 102.3(3) . . ?
O5W Co5 O4 166.0(3) . . ?
O38 Co5 O4 92.9(3) . . ?
O26 Co5 O30 102.6(3) . . ?
O39 Co5 O30 90.1(3) . . ?
O5W Co5 O30 95.1(3) . . ?
O38 Co5 O30 159.2(3) . . ?
O4 Co5 O30 73.0(2) . . ?
O38 Co6 O21 98.3(3) . . ?
O38 Co6 O62 153.0(3) . . ?
O21 Co6 O62 96.9(3) . . ?
O38 Co6 O39 80.4(3) . . ?
O21 Co6 O39 169.2(3) . . ?
O62 Co6 O39 88.6(3) . . ?
O38 Co6 O6W 98.6(3) . . ?
O21 Co6 O6W 86.2(3) . . ?
O62 Co6 O6W 104.6(3) . . ?
O39 Co6 O6W 83.4(3) . . ?
O38 Co6 O1A 84.4(3) . . ?
O21 Co6 O1A 98.3(3) . . ?
O62 Co6 O1A 71.3(3) . . ?
O39 Co6 O1A 92.2(3) . . ?
O6W Co6 O1A 174.2(3) . . ?
O28 Co7 O24 97.8(3) . 7_556 ?
O28 Co7 O48 171.4(3) . 7_556 ?
O24 Co7 O48 79.5(3) 7_556 7_556 ?
O28 Co7 O7W 87.0(3) . . ?
O24 Co7 O7W 99.4(3) 7_556 . ?
O48 Co7 O7W 85.4(3) 7_556 . ?
O28 Co7 O25 94.7(3) . . ?
O24 Co7 O25 154.9(3) 7_556 . ?
O48 Co7 O25 90.9(3) 7_556 . ?
O7W Co7 O25 103.0(3) . . ?
O28 Co7 O2A 93.5(3) . . ?
O24 Co7 O2A 84.8(3) 7_556 . ?
O48 Co7 O2A 94.4(3) 7_556 . ?
O7W Co7 O2A 175.7(3) . . ?
O25 Co7 O2A 72.7(3) . . ?
O2 Co8 O22 97.2(3) . 7_556 ?
O2 Co8 O25 94.7(3) . . ?
O22 Co8 O25 154.1(3) 7_556 . ?
O2 Co8 O8W 85.2(3) . . ?
O22 Co8 O8W 100.6(3) 7_556 . ?
O25 Co8 O8W 103.3(3) . . ?
O2 Co8 O47 171.0(3) . 7_556 ?
O22 Co8 O47 81.5(3) 7_556 7_556 ?
O25 Co8 O47 90.1(3) . 7_556 ?
O8W Co8 O47 86.3(3) . 7_556 ?
O2 Co8 O2A 93.4(3) . . ?
O22 Co8 O2A 82.8(3) 7_556 . ?
O25 Co8 O2A 73.5(3) . . ?
O8W Co8 O2A 176.4(3) . . ?
O47 Co8 O2A 95.2(3) 7_556 . ?
O10W Co9 O10W 180.0(4) 7_556 . ?
O10W Co9 O9W 86.5(3) 7_556 . ?
O10W Co9 O9W 93.5(3) . . ?
O10W Co9 O9W 93.5(3) 7_556 7_556 ?
O10W Co9 O9W 86.5(3) . 7_556 ?
O9W Co9 O9W 180.0(2) . 7_556 ?
O10W Co9 O11W 95.1(4) 7_556 . ?
O10W Co9 O11W 84.9(4) . . ?
O9W Co9 O11W 88.3(4) . . ?
O9W Co9 O11W 91.7(4) 7_556 . ?
O10W Co9 O11W 84.9(4) 7_556 7_556 ?
O10W Co9 O11W 95.1(4) . 7_556 ?
O9W Co9 O11W 91.7(4) . 7_556 ?
O9W Co9 O11W 88.3(4) 7_556 7_556 ?
O11W Co9 O11W 180.0 . 7_556 ?
O31 P1 O14 106.3(4) . . ?
O31 P1 O34 109.4(4) . . ?
O14 P1 O34 110.9(4) . . ?
O31 P1 O4 111.0(4) . . ?
O14 P1 O4 109.4(4) . . ?
O34 P1 O4 109.8(4) . . ?
O56 P2 O29 111.7(4) . . ?
O56 P2 O62 112.3(4) . . ?
O29 P2 O62 111.4(4) . . ?
O56 P2 O60 106.8(4) . . ?
O29 P2 O60 108.8(4) . . ?
O62 P2 O60 105.5(4) . . ?
O59 P3 O53 113.3(4) . . ?
O59 P3 O39 106.7(4) . . ?
O53 P3 O39 115.3(4) . . ?
O59 P3 O49 108.3(4) . . ?
O53 P3 O49 104.6(4) . . ?
O39 P3 O49 108.4(4) . . ?
O44 P4 O17 106.3(4) . . ?
O44 P4 O20 111.5(4) . . ?
O17 P4 O20 109.1(4) . . ?
O44 P4 O41 109.4(4) . . ?
O17 P4 O41 110.1(4) . . ?
O20 P4 O41 110.4(4) . . ?
O36 P5 O5 108.1(4) . . ?
O36 P5 O38 113.0(4) . . ?
O5 P5 O38 111.3(4) . . ?
O36 P5 O13 107.3(5) . . ?
O5 P5 O13 108.9(5) . . ?
O38 P5 O13 108.1(4) . . ?
O30 P6 O61 111.3(4) . . ?
O30 P6 O50 111.3(4) . . ?
O61 P6 O50 113.2(4) . . ?
O30 P6 O35 108.2(4) . . ?
O61 P6 O35 105.3(4) . . ?
O50 P6 O35 107.1(4) . . ?
O7 P7 O9 108.3(4) . . ?
O7 P7 O15 111.6(4) . . ?
O9 P7 O15 112.2(4) . . ?
O7 P7 O32 109.2(4) . . ?
O9 P7 O32 108.8(4) . . ?
O15 P7 O32 106.7(4) . . ?
O54 P8 O19 110.4(4) . . ?
O54 P8 O11 111.3(4) . . ?
O19 P8 O11 112.7(4) . . ?
O54 P8 O55 109.6(4) . . ?
O19 P8 O55 106.4(4) . . ?
O11 P8 O55 106.2(4) . . ?
O3 P9 O18 108.8(4) . 7_556 ?
O3 P9 O24 112.0(4) . . ?
O18 P9 O24 112.5(4) 7_556 . ?
O3 P9 O27 110.0(4) . . ?
O18 P9 O27 105.9(4) 7_556 . ?
O24 P9 O27 107.4(4) . . ?
O23 P10 O8 107.9(4) 7_556 . ?
O23 P10 O22 112.8(4) 7_556 . ?
O8 P10 O22 112.7(4) . . ?
O23 P10 O33 106.9(4) 7_556 . ?
O8 P10 O33 108.5(5) . . ?
O22 P10 O33 107.8(4) . . ?
O47 P11 O45 113.7(4) . . ?
O47 P11 O48 107.0(4) . . ?
O45 P11 O48 114.7(5) . . ?
O47 P11 O63 108.3(4) . . ?
O45 P11 O63 105.1(4) . . ?
O48 P11 O63 107.7(4) . . ?
O12 P12 O25 111.4(4) . . ?
O12 P12 O40 110.7(4) . . ?
O25 P12 O40 111.8(4) . . ?
O12 P12 O37 107.9(5) . . ?
O25 P12 O37 108.3(5) . . ?
O40 P12 O37 106.5(4) . . ?
Co2 O1A Co6 95.0(2) . . ?
Co8 O2A Co7 95.1(2) . . ?
Co7 O7W H7F 109(3) . . ?
Co7 O7W H7E 110(3) . . ?
H7F O7W H7E 110(3) . . ?
Co8 O8W H8E 112(3) . . ?
Co8 O8W H8F 109(3) . . ?
H8E O8W H8F 109(3) . . ?
Co9 O9W H9F 106(3) . . ?
Co9 O9W H9E 108(3) . . ?
H9F O9W H9E 112(3) . . ?
Co9 O10W H10E 111(3) . . ?
Co9 O10W H10F 110(3) . . ?
H10E O10W H10F 110(3) . . ?
Mo7 O1 Mo2 83.8(3) . . ?
Mo7 O1 Co3 131.6(4) . . ?
Mo2 O1 Co3 138.0(3) . . ?
Mo7 O2 Mo2 84.0(2) . . ?
Mo7 O2 Co8 134.4(3) . . ?
Mo2 O2 Co8 140.1(3) . . ?
P9 O3 Mo1 144.6(5) . . ?
P1 O4 Co3 116.8(4) . . ?
P1 O4 Co5 116.3(4) . . ?
Co3 O4 Co5 99.0(2) . . ?
P5 O5 Mo3 140.7(4) . . ?
Mo8 O6 Mo6 83.5(3) . . ?
Mo8 O6 Co4 131.2(4) . . ?
Mo6 O6 Co4 138.2(4) . . ?
P7 O7 Mo2 145.3(4) . . ?
P10 O8 Mo6 143.4(4) . . ?
P7 O9 Mo1 137.2(4) . . ?
Mo5 O10 Mo1 83.8(2) . . ?
Mo5 O10 Co1 131.2(4) . . ?
Mo1 O10 Co1 138.9(3) . . ?
P8 O11 Mo8 136.2(4) . . ?
P12 O12 Mo4 134.6(4) . . ?
P1 O14 Mo3 124.3(4) . . ?
P7 O15 Co2 125.6(4) . . ?
P7 O15 Co3 135.1(4) . . ?
Co2 O15 Co3 98.2(3) . . ?
Mo1 O16 Mo5 84.6(2) . . ?
Mo1 O16 Co2 138.3(3) . . ?
Mo5 O16 Co2 136.1(4) . . ?
P4 O17 Mo1 124.4(3) . . ?
P9 O18 Mo3 139.7(4) 7_556 . ?
P8 O19 Mo5 137.4(4) . . ?
P4 O20 Mo8 114.6(4) . . ?
P4 O20 Mo5 115.8(4) . . ?
Mo8 O20 Mo5 128.8(3) . . ?
Mo8 O21 Mo6 84.4(2) . . ?
Mo8 O21 Co6 133.9(3) . . ?
Mo6 O21 Co6 139.3(3) . . ?
P10 O22 Co8 128.1(4) . 7_556 ?
P10 O22 Co4 134.5(4) . . ?
Co8 O22 Co4 97.2(3) 7_556 . ?
P10 O23 Mo2 139.2(4) 7_556 . ?
P9 O24 Co7 126.8(4) . 7_556 ?
P9 O24 Co1 134.4(4) . . ?
Co7 O24 Co1 97.8(3) 7_556 . ?
P12 O25 Co8 125.6(4) . . ?
P12 O25 Co7 124.9(5) . . ?
Co8 O25 Co7 107.2(3) . . ?
Mo4 O26 Mo3 82.7(2) . . ?
Mo4 O26 Co5 130.8(4) . . ?
Mo3 O26 Co5 139.3(3) . . ?
Mo4 O28 Mo3 83.6(3) . . ?
Mo4 O28 Co7 135.4(3) . . ?
Mo3 O28 Co7 139.7(3) . . ?
P2 O29 Mo5 131.2(4) . . ?
P6 O30 Co3 124.4(5) . . ?
P6 O30 Co5 121.5(4) . . ?
Co3 O30 Co5 96.7(3) . . ?
P1 O31 Mo2 125.0(4) . . ?
P1 O31 H31 122(3) . . ?
Mo2 O31 H31 97(5) . . ?
P7 O32 H32 120.4 . . ?
P1 O34 Mo4 115.1(4) . . ?
P1 O34 Mo7 115.2(4) . . ?
Mo4 O34 Mo7 129.1(3) . . ?
P6 O35 H35 108.7 . . ?
P5 O36 Mo6 143.7(4) . . ?
P12 O37 H37 119(3) . . ?
P5 O38 Co6 127.8(4) . . ?
P5 O38 Co5 133.8(4) . . ?
Co6 O38 Co5 98.1(3) . . ?
P3 O39 Co6 124.7(4) . . ?
P3 O39 Co5 122.5(4) . . ?
Co6 O39 Co5 98.8(3) . . ?
P12 O40 Mo7 133.4(4) . . ?
P4 O41 Co1 117.4(4) . . ?
P4 O41 Co4 115.5(4) . . ?
Co1 O41 Co4 97.5(3) . . ?
P4 O44 Mo6 125.2(4) . . ?
P11 O45 H45 124(3) . . ?
P11 O47 Co8 121.9(4) . 7_556 ?
P11 O47 Co4 123.3(4) . . ?
Co8 O47 Co4 96.8(3) 7_556 . ?
P11 O48 Co7 121.6(4) . 7_556 ?
P11 O48 Co1 124.0(4) . . ?
Co7 O48 Co1 99.0(3) 7_556 . ?
P3 O49 H49 122.6 . . ?
P6 O50 Mo7 137.4(4) . . ?
P8 O54 Co4 124.2(4) . . ?
P8 O54 Co1 123.7(4) . . ?
Co4 O54 Co1 97.7(3) . . ?
P8 O55 H55 174.6 . . ?
P2 O56 Mo8 133.8(4) . . ?
P3 O59 Co2 118.8(4) . . ?
P3 O59 Co3 125.7(4) . . ?
Co2 O59 Co3 96.9(3) . . ?
P6 O61 Mo4 136.7(4) . . ?
P2 O62 Co6 123.4(5) . . ?
P2 O62 Co2 126.0(4) . . ?
Co6 O62 Co2 109.1(3) . . ?
C11 N1 C9 123.2(14) . . ?
C11 N1 H1A 118.4 . . ?
C9 N1 H1A 118.4 . . ?
C6 C1 C2 123.8(15) . . ?
C6 C1 H1 118.1 . . ?
C2 C1 H1 118.1 . . ?
C3 C2 C1 115.8(16) . . ?
C3 C2 H2 122.1 . . ?
C1 C2 H2 122.1 . . ?
C4 C3 C2 123.4(17) . . ?
C4 C3 H3 118.3 . . ?
C2 C3 H3 118.3 . . ?
C3 C4 C5 117.2(16) . . ?
C3 C4 H4 121.4 . . ?
C5 C4 H4 121.4 . . ?
C6 C5 C4 122.7(16) . . ?
C6 C5 H5 118.6 . . ?
C4 C5 H5 118.6 . . ?
C1 C6 C5 116.6(14) . . ?
C1 C6 C7 123.5(12) . . ?
C5 C6 C7 119.9(12) . . ?
C10 C7 C8 117.4(15) . . ?
C10 C7 C6 120.0(13) . . ?
C8 C7 C6 122.3(13) . . ?
C9 C8 C7 123.0(15) . . ?
C9 C8 H8 118.5 . . ?
C7 C8 H8 118.5 . . ?
N1 C9 C8 115.2(14) . . ?
N1 C9 H9 122.4 . . ?
C8 C9 H9 122.4 . . ?
C7 C10 C11 118.3(15) . . ?
C7 C10 H10 120.8 . . ?
C11 C10 H10 120.8 . . ?
N1 C11 C10 122.4(16) . . ?
N1 C11 H11 118.8 . . ?
C10 C11 H11 118.8 . . ?
H12E O12W H12F 96.7 . . ?
H13E O13W H13F 112(3) . . ?
H14E O14W H14F 103.6 . . ?
H15E O15W H15F 104.0 . . ?
H17E O17W H17F 109.8 . . ?
H18E O18W H18F 110.4 . . ?
H19F O19W H19E 110.6 . . ?
H20E O20W H20F 111.9 . . ?
H22E O22W H22F 103.7 . . ?
O2B P13 O3B 114.0(10) . . ?
O2B P13 O1B 111.3(9) . . ?
O3B P13 O1B 108.0(9) . . ?
O2B P13 O4B 108.3(9) . . ?
O3B P13 O4B 106.9(9) . . ?
O1B P13 O4B 108.1(9) . . ?
P13 O1B H1B 158.6 . . ?
P13 O2B H2B 124(3) . . ?

loop_
_geom_bond_atom_site_label_1
_geom_bond_atom_site_label_2
_geom_bond_distance
_geom_bond_site_symmetry_2
_geom_bond_publ_flag
Mo1 O43 1.675(7) . ?
Mo1 O16 1.932(6) . ?
Mo1 O10 1.966(7) . ?
Mo1 O3 2.053(7) . ?
Mo1 O9 2.104(6) . ?
Mo1 O17 2.220(6) . ?
Mo1 Mo5 2.6076(15) . ?
Mo2 O58 1.682(8) . ?
Mo2 O2 1.944(6) . ?
Mo2 O1 1.947(7) . ?
Mo2 O7 2.081(6) . ?
Mo2 O23 2.122(6) . ?
Mo2 O31 2.184(7) . ?
Mo2 Mo7 2.5961(15) . ?
Mo3 O52 1.688(7) . ?
Mo3 O28 1.952(7) . ?
Mo3 O26 1.965(6) . ?
Mo3 O18 2.059(6) . ?
Mo3 O5 2.069(7) . ?
Mo3 O14 2.174(7) . ?
Mo3 Mo4 2.5962(16) . ?
Mo4 O57 1.682(7) . ?
Mo4 O28 1.945(6) . ?
Mo4 O26 1.963(7) . ?
Mo4 O12 2.053(8) . ?
Mo4 O61 2.057(6) . ?
Mo4 O34 2.412(7) . ?
Mo5 O46 1.682(7) . ?
Mo5 O10 1.938(6) . ?
Mo5 O16 1.942(6) . ?
Mo5 O19 2.058(7) . ?
Mo5 O29 2.058(7) . ?
Mo5 O20 2.460(7) . ?
Mo6 O42 1.671(8) . ?
Mo6 O21 1.945(6) . ?
Mo6 O6 1.964(7) . ?
Mo6 O36 2.072(6) . ?
Mo6 O8 2.088(6) . ?
Mo6 O44 2.179(7) . ?
Mo6 Mo8 2.5988(15) . ?
Mo7 O51 1.666(7) . ?
Mo7 O2 1.936(6) . ?
Mo7 O1 1.941(6) . ?
Mo7 O40 2.045(6) . ?
Mo7 O50 2.049(7) . ?
Mo7 O34 2.452(7) . ?
Mo8 O64 1.655(8) . ?
Mo8 O21 1.925(6) . ?
Mo8 O6 1.938(7) . ?
Mo8 O11 2.055(7) . ?
Mo8 O56 2.061(7) . ?
Mo8 O20 2.421(7) . ?
Co1 O10 2.028(7) . ?
Co1 O48 2.084(7) . ?
Co1 O1W 2.111(7) . ?
Co1 O24 2.127(7) . ?
Co1 O41 2.186(7) . ?
Co1 O54 2.194(7) . ?
Co2 O16 2.035(6) . ?
Co2 O15 2.075(7) . ?
Co2 O2W 2.077(7) . ?
Co2 O62 2.098(8) . ?
Co2 O59 2.101(6) . ?
Co2 O1A 2.231(7) . ?
Co3 O1 2.055(7) . ?
Co3 O3W 2.092(7) . ?
Co3 O15 2.095(7) . ?
Co3 O59 2.112(7) . ?
Co3 O30 2.181(7) . ?
Co3 O4 2.184(7) . ?
Co4 O6 2.046(7) . ?
Co4 O4W 2.086(8) . ?
Co4 O47 2.122(7) . ?
Co4 O22 2.139(6) . ?
Co4 O54 2.188(7) . ?
Co4 O41 2.204(7) . ?
Co5 O26 2.014(6) . ?
Co5 O39 2.087(7) . ?
Co5 O5W 2.094(8) . ?
Co5 O38 2.144(7) . ?
Co5 O4 2.187(7) . ?
Co5 O30 2.267(8) . ?
Co6 O38 2.039(7) . ?
Co6 O21 2.046(6) . ?
Co6 O62 2.048(7) . ?
Co6 O39 2.077(7) . ?
Co6 O6W 2.084(9) . ?
Co6 O1A 2.348(7) . ?
Co7 O28 2.027(7) . ?
Co7 O24 2.073(7) 7_556 ?
Co7 O48 2.077(7) 7_556 ?
Co7 O7W 2.082(8) . ?
Co7 O25 2.087(7) . ?
Co7 O2A 2.284(7) . ?
Co8 O2 2.058(6) . ?
Co8 O22 2.074(6) 7_556 ?
Co8 O25 2.077(7) . ?
Co8 O8W 2.089(9) . ?
Co8 O47 2.102(7) 7_556 ?
Co8 O2A 2.257(7) . ?
Co9 O10W 2.060(8) 7_556 ?
Co9 O10W 2.060(8) . ?
Co9 O9W 2.080(9) . ?
Co9 O9W 2.080(9) 7_556 ?
Co9 O11W 2.087(9) . ?
Co9 O11W 2.087(9) 7_556 ?
P1 O31 1.526(7) . ?
P1 O14 1.538(7) . ?
P1 O34 1.554(7) . ?
P1 O4 1.579(7) . ?
P2 O56 1.513(8) . ?
P2 O29 1.522(7) . ?
P2 O62 1.531(7) . ?
P2 O60 1.576(7) . ?
P3 O59 1.520(7) . ?
P3 O53 1.525(7) . ?
P3 O39 1.530(7) . ?
P3 O49 1.576(7) . ?
P4 O44 1.511(7) . ?
P4 O17 1.539(7) . ?
P4 O20 1.552(7) . ?
P4 O41 1.559(7) . ?
P5 O36 1.513(7) . ?
P5 O5 1.516(7) . ?
P5 O38 1.534(7) . ?
P5 O13 1.544(8) . ?
P6 O30 1.520(7) . ?
P6 O61 1.520(7) . ?
P6 O50 1.526(8) . ?
P6 O35 1.567(7) . ?
P7 O7 1.513(7) . ?
P7 O9 1.515(7) . ?
P7 O15 1.530(7) . ?
P7 O32 1.545(7) . ?
P8 O54 1.521(7) . ?
P8 O19 1.521(7) . ?
P8 O11 1.530(7) . ?
P8 O55 1.549(7) . ?
P9 O3 1.510(7) . ?
P9 O18 1.513(7) 7_556 ?
P9 O24 1.522(7) . ?
P9 O27 1.559(7) . ?
P10 O23 1.503(7) 7_556 ?
P10 O8 1.505(7) . ?
P10 O22 1.522(7) . ?
P10 O33 1.559(8) . ?
P11 O47 1.509(7) . ?
P11 O45 1.513(8) . ?
P11 O48 1.516(8) . ?
P11 O63 1.608(8) . ?
P12 O12 1.512(8) . ?
P12 O25 1.520(7) . ?
P12 O40 1.529(7) . ?
P12 O37 1.564(8) . ?
O7W H7F 0.851(10) . ?
O7W H7E 0.850(10) . ?
O8W H8E 0.852(10) . ?
O8W H8F 0.852(10) . ?
O9W H9F 0.853(10) . ?
O9W H9E 0.852(10) . ?
O10W H10E 0.853(10) . ?
O10W H10F 0.853(10) . ?
O31 H31 0.849(10) . ?
O32 H32 0.8388 . ?
O35 H35 0.8530 . ?
O37 H37 0.83(2) . ?
O45 H45 0.848(10) . ?
O49 H49 0.8499 . ?
O55 H55 0.9237 . ?
N1 C11 1.267(17) . ?
N1 C9 1.345(9) . ?
N1 H1A 0.8600 . ?
C1 C6 1.360(9) . ?
C1 C2 1.374(9) . ?
C1 H1 0.9300 . ?
C2 C3 1.364(9) . ?
C2 H2 0.9300 . ?
C3 C4 1.355(9) . ?
C3 H3 0.9300 . ?
C4 C5 1.374(9) . ?
C4 H4 0.9300 . ?
C5 C6 1.361(9) . ?
C5 H5 0.9300 . ?
C6 C7 1.496(18) . ?
C7 C10 1.344(18) . ?
C7 C8 1.368(9) . ?
C8 C9 1.367(9) . ?
C8 H8 0.9300 . ?
C9 H9 0.9300 . ?
C10 C11 1.365(18) . ?
C10 H10 0.9300 . ?
C11 H11 0.9300 . ?
O12W H12E 0.8751 . ?
O12W H12F 0.8769 . ?
O13W H13E 0.849(10) . ?
O13W H13F 0.851(10) . ?
O14W H14E 0.8631 . ?
O14W H14F 0.8647 . ?
O15W H15E 0.8606 . ?
O15W H15F 0.8605 . ?
O16W O16W 1.22(3) 2 ?
O17W H17E 0.8510 . ?
O17W H17F 0.8535 . ?
O18W H18E 0.8509 . ?
O18W H18F 0.8494 . ?
O19W H19F 0.8509 . ?
O19W H19E 0.8513 . ?
O20W H20E 0.8490 . ?
O20W H20F 0.8488 . ?
O22W H22E 0.8614 . ?
O22W H22F 0.8604 . ?
P13 O2B 1.492(15) . ?
P13 O3B 1.512(15) . ?
P13 O1B 1.541(9) . ?
P13 O4B 1.546(15) . ?
O1B H1B 0.8514 . ?
O2B H2B 0.86(2) . ?
